data_2311923
loop_
_publ_author_name
'Yang, Huai Xia'
'Yang, Yan Qiu'
'Cheng, Di'
'Li, Ya Xue'
'Meng, Xiang Ru'

_publ_section_title
;
 A new two-dimensional Cd<sup>II</sup> coordination polymer based on
 2-(1H-imidazol-1-ylmethyl)-6-methyl-1H-benzimidazole and
 benzene-1,2-dicarboxylate: synthesis, crystal structure and
 characterization.
;
_journal_issue 'Pt 10'
_journal_name_full 'Acta crystallographica. Section C, Structural chemistry'
_journal_page_first 828
_journal_page_last 832
_journal_paper_doi 10.1107/S2053229617013080
_journal_volume 73
_journal_year 2017
_chemical_formula_iupac
;
[Cd (C12 H12 N4) (C8 H4 O4) (H2 O)]
;
_chemical_formula_moiety 'C20 H18 Cd N4 O5'
_chemical_formula_sum 'C20 H18 Cd N4 O5'
_chemical_formula_weight 506.78
_chemical_name_systematic
Poly[aqua(\m-benzene-1,2-dicarboxylato-\k^4^<i>O</i>^1^,<i>O</i>^1'^:<i>O</i>^2^,<i>O</i>^2'^)[\m-2-(1<i>H</i>-imidazol-1-ylmethyl)-6-methyl-1<i>H</i>-benzimidazole-\k^2^<i>N</i>^2^:<i>N</i>^3^]cadmium(II)]
_space_group_crystal_system monoclinic
_space_group_IT_number 9
_space_group_name_Hall 'C -2yc'
_space_group_name_H-M_alt 'C 1 c 1'
_atom_sites_solution_hydrogens mixed
_audit_creation_method SHELXL-2014/7
_cell_angle_alpha 90
_cell_angle_beta 110.77(3)
_cell_angle_gamma 90
_cell_formula_units_Z 4
_cell_length_a 8.6692(17)
_cell_length_b 21.933(4)
_cell_length_c 11.120(2)
_cell_measurement_reflns_used 3595
_cell_measurement_temperature 293(2)
_cell_measurement_theta_max 27.9604
_cell_measurement_theta_min 1.9586
_cell_volume 1977.0(7)
_computing_cell_refinement
;
CrystalClear (Rigaku/MSC, 2004)
;
_computing_data_collection
;
CrystalClear (Rigaku/MSC, 2004)
;
_computing_data_reduction
;
CrystalClear (Rigaku/MSC, 2004)
;
_computing_molecular_graphics
;
DIAMOND (Brandenburg & Putz, 2005)
;
_computing_publication_material
;
publCIF (Westrip, 2010)
;
_computing_structure_refinement
;
SHELXL2014 (Sheldrick, 2015)
;
_computing_structure_solution
;
SHELXS97 (Sheldrick, 2008)
;
_diffrn_ambient_temperature 293(2)
_diffrn_detector_area_resol_mean 28.5714
_diffrn_measured_fraction_theta_full 0.998
_diffrn_measured_fraction_theta_max 0.990
_diffrn_measurement_device_type 'Rigaku Saturn'
_diffrn_measurement_method \w
_diffrn_radiation_type MoK\a
_diffrn_radiation_wavelength 0.71073
_diffrn_reflns_av_R_equivalents 0.0244
_diffrn_reflns_limit_h_max 10
_diffrn_reflns_limit_h_min -11
_diffrn_reflns_limit_k_max 28
_diffrn_reflns_limit_k_min -21
_diffrn_reflns_limit_l_max 14
_diffrn_reflns_limit_l_min -14
_diffrn_reflns_number 8065
_diffrn_reflns_theta_full 25.242
_diffrn_reflns_theta_max 27.961
_diffrn_reflns_theta_min 2.679
_exptl_absorpt_coefficient_mu 1.146
_exptl_absorpt_correction_T_max 1.0000
_exptl_absorpt_correction_T_min 0.9136
_exptl_absorpt_correction_type multi-scan
_exptl_absorpt_process_details
;
(CrystalClear; Rigaku/MSC, 2004)
;
_exptl_crystal_colour 'light yellow'
_exptl_crystal_density_diffrn 1.703
_exptl_crystal_description Prism
_exptl_crystal_F_000 1016
_exptl_crystal_size_max 0.190
_exptl_crystal_size_mid 0.170
_exptl_crystal_size_min 0.140
_refine_diff_density_max 0.671
_refine_diff_density_min -0.443
_refine_ls_abs_structure_details
;
Refined as an inversion twin
;
_refine_ls_abs_structure_Flack 0.05(3)
_refine_ls_extinction_method none
_refine_ls_goodness_of_fit_ref 1.097
_refine_ls_hydrogen_treatment constr
_refine_ls_matrix_type full
_refine_ls_number_parameters 272
_refine_ls_number_reflns 4006
_refine_ls_number_restraints 2
_refine_ls_restrained_S_all 1.097
_refine_ls_R_factor_all 0.0299
_refine_ls_R_factor_gt 0.0280
_refine_ls_shift/su_max 0.001
_refine_ls_shift/su_mean 0.000
_refine_ls_structure_factor_coef Fsqd
_refine_ls_weighting_details 'w=1/[\s^2^(Fo^2^)+(0.0200P)^2^+1.7102P] where P=(Fo^2^+2Fc^2^)/3'
_refine_ls_weighting_scheme calc
_refine_ls_wR_factor_gt 0.0557
_refine_ls_wR_factor_ref 0.0568
_reflns_number_gt 3847
_reflns_number_total 4006
_reflns_threshold_expression 'I > 2\s(I)'
_cod_data_source_file yo3039sup1.cif
_cod_data_source_block I
_cod_original_cell_volume 1977.0(8)
_cod_original_sg_symbol_H-M 'C c'
_cod_database_code 2311923
_shelx_space_group_comment
;
The symmetry employed for this shelxl refinement is uniquely defined
by the following loop, which should always be used as a source of
symmetry information in preference to the above space-group names.
They are only intended as comments.
;
_shelx_estimated_absorpt_t_min 0.812
_shelx_estimated_absorpt_t_max 0.856

loop_
_space_group_symop_operation_xyz
'x, y, z'
'x, -y, z+1/2'
'x+1/2, y+1/2, z'
'x+1/2, -y+1/2, z+1/2'

loop_
_atom_site_type_symbol
_atom_site_label
_atom_site_fract_x
_atom_site_fract_y
_atom_site_fract_z
_atom_site_U_iso_or_equiv
_atom_site_adp_type
_atom_site_calc_flag
_atom_site_occupancy
Cd Cd1 0.74077(4) 0.29758(2) 0.74776(4) 0.02393(8) Uani d 1
N N1 0.6717(5) 0.32534(18) 0.9234(4) 0.0260(8) Uani d 1
N N2 0.5770(5) 0.3220(2) 1.0847(4) 0.0332(10) Uani d 1
H H2B 0.5165 0.3119 1.1283 0.040 Uiso calc 1
N N3 0.2698(5) 0.29369(18) 0.8355(4) 0.0296(9) Uani d 1
N N4 0.0129(5) 0.3223(2) 0.7939(4) 0.0358(10) Uani d 1
O O1 0.8290(4) 0.20175(14) 0.8840(3) 0.0321(8) Uani d 1
O O2 0.8301(5) 0.20104(14) 0.6862(3) 0.0358(8) Uani d 1
O O3 1.1944(5) 0.16706(16) 1.0331(3) 0.0362(8) Uani d 1
O O4 1.0705(5) 0.11730(17) 1.1440(3) 0.0496(11) Uani d 1
O O5 0.4843(4) 0.24874(16) 0.6301(3) 0.0358(8) Uani d 1
H H1W 0.4383 0.2669 0.5588 0.043 Uiso d 1
H H2W 0.5221 0.2194 0.5989 0.043 Uiso d 1
C C1 0.1338(6) 0.2863(2) 0.8640(5) 0.0323(11) Uani d 1
H H1A 0.1251 0.2592 0.9257 0.039 Uiso calc 1
C C2 0.0782(7) 0.3539(3) 0.7157(6) 0.0441(14) Uani d 1
H H2A 0.0216 0.3827 0.6546 0.053 Uiso calc 1
C C3 0.2352(11) 0.3371(2) 0.7409(9) 0.0441(13) Uani d 1
H H3A 0.3065 0.3519 0.7019 0.053 Uiso calc 1
C C4 0.4236(5) 0.2599(2) 0.8940(5) 0.0293(10) Uani d 1
H H4A 0.4514 0.2391 0.8275 0.035 Uiso calc 1
H H4B 0.4091 0.2294 0.9522 0.035 Uiso calc 1
C C5 0.5604(6) 0.30184(19) 0.9660(5) 0.0251(10) Uani d 1
C C6 0.7659(6) 0.3642(2) 1.0212(4) 0.0255(10) Uani d 1
C C7 0.8985(7) 0.4013(3) 1.0278(6) 0.0348(14) Uani d 1
H H7A 0.9377 0.4035 0.9602 0.042 Uiso calc 1
C C8 0.9690(8) 0.4345(3) 1.1382(7) 0.0513(16) Uani d 1
H H8A 1.0543 0.4612 1.1431 0.062 Uiso calc 1
C C9 0.9175(7) 0.4298(3) 1.2443(6) 0.0496(15) Uani d 1
C C10 0.7843(7) 0.3933(3) 1.2373(6) 0.0444(14) Uani d 1
H H10A 0.7472 0.3900 1.3060 0.053 Uiso calc 1
C C11 0.7085(6) 0.3618(2) 1.1232(5) 0.0316(11) Uani d 1
C C12 1.0105(10) 0.4641(4) 1.3667(8) 0.088(3) Uani d 1
H H12A 1.0985 0.4870 1.3550 0.133 Uiso calc 1
H H12B 0.9366 0.4915 1.3867 0.133 Uiso calc 1
H H12C 1.0553 0.4357 1.4360 0.133 Uiso calc 1
C C13 0.8568(6) 0.1750(2) 0.7942(4) 0.0265(10) Uani d 1
C C14 0.9185(5) 0.1106(2) 0.8096(4) 0.0241(9) Uani d 1
C C15 0.8721(6) 0.0726(2) 0.7010(5) 0.0333(11) Uani d 1
H H15A 0.8091 0.0884 0.6210 0.040 Uiso calc 1
C C16 0.9185(7) 0.0124(2) 0.7110(5) 0.0420(14) Uani d 1
H H16A 0.8868 -0.0122 0.6383 0.050 Uiso calc 1
C C17 1.0118(8) -0.0113(2) 0.8285(5) 0.0423(13) Uani d 1
H H17A 1.0411 -0.0523 0.8355 0.051 Uiso calc 1
C C18 1.0625(7) 0.0255(2) 0.9369(5) 0.0359(12) Uani d 1
H H18A 1.1259 0.0091 1.0162 0.043 Uiso calc 1
C C19 1.0191(7) 0.0868(2) 0.9274(5) 0.0258(11) Uani d 1
C C20 1.0978(6) 0.1264(2) 1.0433(4) 0.0289(10) Uani d 1

loop_
_atom_site_aniso_label
_atom_site_aniso_U_11
_atom_site_aniso_U_22
_atom_site_aniso_U_33
_atom_site_aniso_U_12
_atom_site_aniso_U_13
_atom_site_aniso_U_23
Cd1 0.02171(15) 0.02771(14) 0.02263(13) 0.0019(2) 0.00818(11) 0.0008(2)
N1 0.026(2) 0.025(2) 0.027(2) 0.0057(17) 0.0096(18) 0.0038(16)
N2 0.030(2) 0.045(2) 0.030(2) -0.0071(19) 0.0175(19) -0.0037(18)
N3 0.021(2) 0.037(2) 0.030(2) -0.0032(17) 0.0085(18) 0.0039(17)
N4 0.022(2) 0.046(3) 0.039(2) -0.005(2) 0.0101(19) 0.008(2)
O1 0.035(2) 0.0307(18) 0.0315(18) 0.0072(15) 0.0125(16) -0.0051(14)
O2 0.044(2) 0.036(2) 0.0300(18) 0.0139(16) 0.0154(17) 0.0076(15)
O3 0.033(2) 0.038(2) 0.035(2) -0.0065(17) 0.0089(18) -0.0055(16)
O4 0.085(3) 0.039(2) 0.0294(19) -0.016(2) 0.026(2) -0.0042(16)
O5 0.035(2) 0.041(2) 0.0286(18) -0.0064(17) 0.0079(16) -0.0007(15)
C1 0.022(3) 0.048(3) 0.026(2) -0.008(2) 0.008(2) 0.004(2)
C2 0.034(3) 0.050(3) 0.048(3) 0.000(3) 0.013(3) 0.021(3)
C3 0.033(3) 0.052(3) 0.051(3) 0.001(4) 0.020(2) 0.026(4)
C4 0.025(3) 0.031(3) 0.036(3) -0.003(2) 0.015(2) -0.004(2)
C5 0.023(3) 0.026(2) 0.027(2) 0.0046(19) 0.010(2) 0.0028(18)
C6 0.020(2) 0.028(2) 0.028(2) 0.0064(18) 0.007(2) 0.0036(19)
C7 0.032(3) 0.032(3) 0.044(4) -0.002(2) 0.017(3) -0.004(3)
C8 0.036(3) 0.049(4) 0.071(4) -0.012(3) 0.023(3) -0.024(3)
C9 0.035(3) 0.054(4) 0.055(4) -0.002(3) 0.010(3) -0.024(3)
C10 0.037(4) 0.061(4) 0.034(3) -0.001(3) 0.011(3) -0.013(3)
C11 0.027(3) 0.039(3) 0.030(2) 0.005(2) 0.011(2) -0.002(2)
C12 0.063(5) 0.116(7) 0.079(6) -0.028(5) 0.016(4) -0.057(5)
C13 0.022(2) 0.028(2) 0.029(2) 0.0007(19) 0.0082(19) -0.0029(19)
C14 0.020(2) 0.026(2) 0.027(2) -0.0012(19) 0.0096(19) -0.0040(18)
C15 0.031(3) 0.036(3) 0.030(2) 0.001(2) 0.006(2) -0.007(2)
C16 0.046(4) 0.034(3) 0.040(3) -0.001(3) 0.009(3) -0.015(2)
C17 0.047(3) 0.028(3) 0.047(3) 0.008(2) 0.010(3) -0.005(2)
C18 0.040(3) 0.029(3) 0.034(3) 0.004(2) 0.008(2) 0.002(2)
C19 0.029(3) 0.024(3) 0.026(3) -0.001(2) 0.012(2) -0.0029(19)
C20 0.037(3) 0.024(2) 0.022(2) 0.006(2) 0.005(2) 0.0014(19)

loop_
_atom_type_symbol
_atom_type_description
_atom_type_scat_dispersion_real
_atom_type_scat_dispersion_imag
_atom_type_scat_source
C C 0.0033 0.0016 'International Tables Vol C Tables 4.2.6.8 and 6.1.1.4'
H H 0.0000 0.0000 'International Tables Vol C Tables 4.2.6.8 and 6.1.1.4'
N N 0.0061 0.0033 'International Tables Vol C Tables 4.2.6.8 and 6.1.1.4'
O O 0.0106 0.0060 'International Tables Vol C Tables 4.2.6.8 and 6.1.1.4'
Cd Cd -0.8075 1.2024 'International Tables Vol C Tables 4.2.6.8 and 6.1.1.4'

loop_
_geom_angle_atom_site_label_1
_geom_angle_atom_site_label_2
_geom_angle_atom_site_label_3
_geom_angle_site_symmetry_1
_geom_angle_site_symmetry_3
_geom_angle
_geom_angle_publ_flag
N4 Cd1 N1 1_655 . 107.58(16) y
N4 Cd1 O5 1_655 . 155.39(14) y
N1 Cd1 O5 . . 96.36(14) y
N4 Cd1 O3 1_655 4_454 86.69(14) y
N1 Cd1 O3 . 4_454 138.56(12) y
O5 Cd1 O3 . 4_454 78.81(13) y
N4 Cd1 O4 1_655 4_454 109.35(16) y
N1 Cd1 O4 . 4_454 84.40(13) y
O5 Cd1 O4 . 4_454 78.00(13) y
O3 Cd1 O4 4_454 4_454 54.23(12) y
N4 Cd1 O2 1_655 . 82.18(15) y
N1 Cd1 O2 . . 131.93(12) y
O5 Cd1 O2 . . 77.51(13) y
O3 Cd1 O2 4_454 . 87.67(12) y
O4 Cd1 O2 4_454 . 137.93(12) y
N4 Cd1 O1 1_655 . 89.66(14) y
N1 Cd1 O1 . . 80.09(12) y
O5 Cd1 O1 . . 88.90(12) y
O3 Cd1 O1 4_454 . 140.06(11) y
O4 Cd1 O1 4_454 . 158.45(13) y
O2 Cd1 O1 . . 52.47(11) y
N4 Cd1 C20 1_655 4_454 99.71(15) ?
N1 Cd1 C20 . 4_454 111.33(14) ?
O5 Cd1 C20 . 4_454 76.08(13) ?
O3 Cd1 C20 4_454 4_454 27.32(13) ?
O4 Cd1 C20 4_454 4_454 26.93(13) ?
O2 Cd1 C20 . 4_454 113.08(13) ?
O1 Cd1 C20 . 4_454 161.81(12) ?
C5 N1 C6 . . 105.0(4) ?
C5 N1 Cd1 . . 129.7(3) ?
C6 N1 Cd1 . . 124.2(3) ?
C5 N2 C11 . . 107.5(4) ?
C5 N2 H2B . . 126.3 ?
C11 N2 H2B . . 126.3 ?
C1 N3 C3 . . 107.2(5) ?
C1 N3 C4 . . 125.2(4) ?
C3 N3 C4 . . 127.6(5) ?
C1 N4 C2 . . 104.8(4) ?
C1 N4 Cd1 . 1_455 121.8(3) ?
C2 N4 Cd1 . 1_455 126.6(4) ?
C13 O1 Cd1 . . 90.8(3) ?
C13 O2 Cd1 . . 95.4(3) ?
C20 O3 Cd1 . 4 91.3(3) ?
C20 O4 Cd1 . 4 91.6(3) ?
Cd1 O5 H1W . . 109.7 ?
Cd1 O5 H2W . . 98.3 ?
H1W O5 H2W . . 95.5 ?
N4 C1 N3 . . 111.7(4) ?
N4 C1 H1A . . 124.2 ?
N3 C1 H1A . . 124.2 ?
C3 C2 N4 . . 110.1(5) ?
C3 C2 H2A . . 125.0 ?
N4 C2 H2A . . 125.0 ?
C2 C3 N3 . . 106.3(6) ?
C2 C3 H3A . . 126.8 ?
N3 C3 H3A . . 126.8 ?
N3 C4 C5 . . 110.7(4) ?
N3 C4 H4A . . 109.5 ?
C5 C4 H4A . . 109.5 ?
N3 C4 H4B . . 109.5 ?
C5 C4 H4B . . 109.5 ?
H4A C4 H4B . . 108.1 ?
N1 C5 N2 . . 112.6(4) ?
N1 C5 C4 . . 126.3(4) ?
N2 C5 C4 . . 121.0(4) ?
C11 C6 C7 . . 120.5(5) ?
C11 C6 N1 . . 109.4(4) ?
C7 C6 N1 . . 130.1(5) ?
C8 C7 C6 . . 117.2(6) ?
C8 C7 H7A . . 121.4 ?
C6 C7 H7A . . 121.4 ?
C7 C8 C9 . . 122.6(6) ?
C7 C8 H8A . . 118.7 ?
C9 C8 H8A . . 118.7 ?
C10 C9 C8 . . 120.2(5) ?
C10 C9 C12 . . 120.4(6) ?
C8 C9 C12 . . 119.4(6) ?
C9 C10 C11 . . 117.0(5) ?
C9 C10 H10A . . 121.5 ?
C11 C10 H10A . . 121.5 ?
N2 C11 C10 . . 132.1(5) ?
N2 C11 C6 . . 105.4(4) ?
C10 C11 C6 . . 122.4(5) ?
C9 C12 H12A . . 109.5 ?
C9 C12 H12B . . 109.5 ?
H12A C12 H12B . . 109.5 ?
C9 C12 H12C . . 109.5 ?
H12A C12 H12C . . 109.5 ?
H12B C12 H12C . . 109.5 ?
O1 C13 O2 . . 121.3(4) ?
O1 C13 C14 . . 120.8(4) ?
O2 C13 C14 . . 117.9(4) ?
C19 C14 C15 . . 118.7(4) ?
C19 C14 C13 . . 122.6(4) ?
C15 C14 C13 . . 118.7(4) ?
C16 C15 C14 . . 120.9(5) ?
C16 C15 H15A . . 119.5 ?
C14 C15 H15A . . 119.5 ?
C15 C16 C17 . . 119.9(5) ?
C15 C16 H16A . . 120.0 ?
C17 C16 H16A . . 120.0 ?
C16 C17 C18 . . 120.3(5) ?
C16 C17 H17A . . 119.8 ?
C18 C17 H17A . . 119.8 ?
C19 C18 C17 . . 120.3(5) ?
C19 C18 H18A . . 119.9 ?
C17 C18 H18A . . 119.9 ?
C18 C19 C14 . . 119.7(5) ?
C18 C19 C20 . . 117.8(5) ?
C14 C19 C20 . . 122.2(4) ?
O4 C20 O3 . . 122.8(5) ?
O4 C20 C19 . . 120.5(5) ?
O3 C20 C19 . . 116.6(4) ?
O4 C20 Cd1 . 4 61.5(3) ?
O3 C20 Cd1 . 4 61.4(3) ?
C19 C20 Cd1 . 4 177.6(3) ?

loop_
_geom_bond_atom_site_label_1
_geom_bond_atom_site_label_2
_geom_bond_site_symmetry_2
_geom_bond_distance
_geom_bond_publ_flag
Cd1 N4 1_655 2.295(4) y
Cd1 N1 . 2.318(4) y
Cd1 O5 . 2.396(3) y
Cd1 O3 4_454 2.404(4) y
Cd1 O4 4_454 2.406(4) y
Cd1 O2 . 2.435(3) y
Cd1 O1 . 2.545(3) y
Cd1 C20 4_454 2.737(5) ?
N1 C5 . 1.320(6) ?
N1 C6 . 1.394(6) ?
N2 C5 . 1.351(6) ?
N2 C11 . 1.378(6) ?
N2 H2B . 0.8600 ?
N3 C1 . 1.336(6) ?
N3 C3 . 1.371(7) ?
N3 C4 . 1.461(6) ?
N4 C1 . 1.322(7) ?
N4 C2 . 1.380(6) ?
N4 Cd1 1_455 2.295(4) ?
O1 C13 . 1.253(5) ?
O2 C13 . 1.275(6) ?
O3 C20 . 1.256(6) ?
O3 Cd1 4 2.404(4) ?
O4 C20 . 1.240(6) ?
O4 Cd1 4 2.406(4) ?
O5 H1W . 0.8498 ?
O5 H2W . 0.8501 ?
C1 H1A . 0.9300 ?
C2 C3 . 1.341(10) ?
C2 H2A . 0.9300 ?
C3 H3A . 0.9300 ?
C4 C5 . 1.490(7) ?
C4 H4A . 0.9700 ?
C4 H4B . 0.9700 ?
C6 C11 . 1.392(6) ?
C6 C7 . 1.389(7) ?
C7 C8 . 1.372(8) ?
C7 H7A . 0.9300 ?
C8 C9 . 1.405(9) ?
C8 H8A . 0.9300 ?
C9 C10 . 1.384(8) ?
C9 C12 . 1.514(8) ?
C10 C11 . 1.389(7) ?
C10 H10A . 0.9300 ?
C12 H12A . 0.9600 ?
C12 H12B . 0.9600 ?
C12 H12C . 0.9600 ?
C13 C14 . 1.500(6) ?
C14 C19 . 1.393(7) ?
C14 C15 . 1.403(6) ?
C15 C16 . 1.373(7) ?
C15 H15A . 0.9300 ?
C16 C17 . 1.372(8) ?
C16 H16A . 0.9300 ?
C17 C18 . 1.386(7) ?
C17 H17A . 0.9300 ?
C18 C19 . 1.390(7) ?
C18 H18A . 0.9300 ?
C19 C20 . 1.502(7) ?
C20 Cd1 4 2.737(5) ?

loop_
_geom_hbond_atom_site_label_D
_geom_hbond_atom_site_label_H
_geom_hbond_atom_site_label_A
_geom_hbond_site_symmetry_A
_geom_hbond_distance_DH
_geom_hbond_distance_HA
_geom_hbond_distance_DA
_geom_hbond_angle_DHA
O5 H2W O2 . 0.85 2.53 3.024(5) 118.1
O5 H1W O1 4_454 0.85 1.96 2.804(5) 172.5
N2 H2B O2 4_455 0.86 1.96 2.797(5) 163.9

loop_
_geom_torsion_atom_site_label_1
_geom_torsion_atom_site_label_2
_geom_torsion_atom_site_label_3
_geom_torsion_atom_site_label_4
_geom_torsion_site_symmetry_1
_geom_torsion
C2 N4 C1 N3 . 0.4(6)
Cd1 N4 C1 N3 1_455 153.3(3)
C3 N3 C1 N4 . 0.0(7)
C4 N3 C1 N4 . -178.7(4)
C1 N4 C2 C3 . -0.6(7)
Cd1 N4 C2 C3 1_455 -151.8(5)
N4 C2 C3 N3 . 0.6(8)
C1 N3 C3 C2 . -0.3(7)
C4 N3 C3 C2 . 178.3(5)
C1 N3 C4 C5 . -116.8(5)
C3 N3 C4 C5 . 64.7(7)
C6 N1 C5 N2 . -0.8(5)
Cd1 N1 C5 N2 . 167.9(3)
C6 N1 C5 C4 . 176.4(4)
Cd1 N1 C5 C4 . -15.0(7)
C11 N2 C5 N1 . 0.1(6)
C11 N2 C5 C4 . -177.2(4)
N3 C4 C5 N1 . -97.6(5)
N3 C4 C5 N2 . 79.3(5)
C5 N1 C6 C11 . 1.1(5)
Cd1 N1 C6 C11 . -168.3(3)
C5 N1 C6 C7 . -179.1(5)
Cd1 N1 C6 C7 . 11.5(7)
C11 C6 C7 C8 . 0.4(8)
N1 C6 C7 C8 . -179.4(5)
C6 C7 C8 C9 . 3.2(9)
C7 C8 C9 C10 . -4.0(10)
C7 C8 C9 C12 . 175.1(7)
C8 C9 C10 C11 . 1.0(9)
C12 C9 C10 C11 . -178.1(6)
C5 N2 C11 C10 . -176.6(6)
C5 N2 C11 C6 . 0.6(5)
C9 C10 C11 N2 . 179.3(6)
C9 C10 C11 C6 . 2.6(8)
C7 C6 C11 N2 . 179.1(5)
N1 C6 C11 N2 . -1.0(5)
C7 C6 C11 C10 . -3.4(8)
N1 C6 C11 C10 . 176.5(5)
Cd1 O1 C13 O2 . -1.8(5)
Cd1 O1 C13 C14 . 179.8(4)
Cd1 O2 C13 O1 . 1.9(5)
Cd1 O2 C13 C14 . -179.7(4)
O1 C13 C14 C19 . -31.4(7)
O2 C13 C14 C19 . 150.2(5)
O1 C13 C14 C15 . 148.2(5)
O2 C13 C14 C15 . -30.2(6)
C19 C14 C15 C16 . 2.9(8)
C13 C14 C15 C16 . -176.8(5)
C14 C15 C16 C17 . -0.1(9)
C15 C16 C17 C18 . -1.4(9)
C16 C17 C18 C19 . 0.1(9)
C17 C18 C19 C14 . 2.7(8)
C17 C18 C19 C20 . -171.2(5)
C15 C14 C19 C18 . -4.1(7)
C13 C14 C19 C18 . 175.5(5)
C15 C14 C19 C20 . 169.5(5)
C13 C14 C19 C20 . -10.9(7)
Cd1 O4 C20 O3 4 3.6(5)
Cd1 O4 C20 C19 4 -178.6(4)
Cd1 O3 C20 O4 4 -3.6(5)
Cd1 O3 C20 C19 4 178.5(4)
C18 C19 C20 O4 . -64.6(7)
C14 C19 C20 O4 . 121.7(6)
C18 C19 C20 O3 . 113.3(6)
C14 C19 C20 O3 . -60.4(7)
